data_7008038
loop_
_publ_author_name
'Li, Peiyi'
'Ahrens, Birte'
'Feeder, Neil'
'Raithby, Paul R.'
'Teat, Simon J.'
'Khan, Muhammad S.'

_publ_section_title
;
 Luminescent digold ethynyl thienothiophene and dithienothiophene
 complexes; their synthesis and structural characterisation.
;
_journal_issue 5
_journal_name_full 'Dalton transactions (Cambridge, England : 2003)'
_journal_page_first 874
_journal_page_last 883
_journal_paper_doi 10.1039/b415965a
_journal_year 2005
_chemical_formula_sum 'C48 H32 Au2 P2 S3'
_chemical_formula_weight 1160.79
_chemical_name_systematic
;
Compound 3b
;
_space_group_IT_number 2
_symmetry_cell_setting triclinic
_symmetry_space_group_name_Hall '-P 1'
_symmetry_space_group_name_H-M 'P -1'
_atom_sites_solution_hydrogens geom
_atom_sites_solution_primary direct
_atom_sites_solution_secondary difmap
_audit_creation_method SHELXL-97
_cell_angle_alpha 73.7600(10)
_cell_angle_beta 84.7260(10)
_cell_angle_gamma 85.1980(12)
_cell_formula_units_Z 2
_cell_length_a 8.9500(2)
_cell_length_b 12.8200(2)
_cell_length_c 18.6550(4)
_cell_measurement_reflns_used 49224
_cell_measurement_temperature 180(2)
_cell_measurement_theta_max 27.50
_cell_measurement_theta_min 1.14
_cell_volume 2042.58(7)
_computing_cell_refinement 'HKL Scalepack (Otwinowski & Minor 1997)'
_computing_data_collection
;
"Collect" data collection software, Nonius B.V., 1998.
;
_computing_data_reduction
;
"Collect" data collection software, Nonius B.V., 1998.
;
_computing_molecular_graphics 'SHELXTL-PLUS (Sheldrick, 1991)'
_computing_publication_material 'SHELXL-97 (Sheldrick, 1997)'
_computing_structure_refinement 'SHELXL-97 (Sheldrick, 1997)'
_computing_structure_solution 'SHELXS-97 (Sheldrick, 1990)'
_diffrn_ambient_temperature 180(2)
_diffrn_measured_fraction_theta_full 0.996
_diffrn_measured_fraction_theta_max 0.996
_diffrn_measurement_device_type 'Nonius KappaCCD'
_diffrn_measurement_method CCD
_diffrn_radiation_monochromator graphite
_diffrn_radiation_source 'fine-focus sealed tube'
_diffrn_radiation_type MoK\a
_diffrn_radiation_wavelength 0.71070
_diffrn_reflns_av_R_equivalents 0.0966
_diffrn_reflns_av_sigmaI/netI 0.0555
_diffrn_reflns_limit_h_max 11
_diffrn_reflns_limit_h_min -11
_diffrn_reflns_limit_k_max 16
_diffrn_reflns_limit_k_min -16
_diffrn_reflns_limit_l_max 24
_diffrn_reflns_limit_l_min -24
_diffrn_reflns_number 49223
_diffrn_reflns_theta_full 27.50
_diffrn_reflns_theta_max 27.50
_diffrn_reflns_theta_min 1.14
_exptl_absorpt_coefficient_mu 7.440
_exptl_absorpt_correction_T_max 0.8654
_exptl_absorpt_correction_T_min 0.4016
_exptl_absorpt_correction_type SORTAV
_exptl_crystal_colour 'Pale yellow'
_exptl_crystal_density_diffrn 1.887
_exptl_crystal_density_method 'not measured'
_exptl_crystal_description Plate
_exptl_crystal_F_000 1112
_exptl_crystal_size_max 0.15
_exptl_crystal_size_mid 0.15
_exptl_crystal_size_min 0.02
_refine_diff_density_max 2.713
_refine_diff_density_min -3.307
_refine_diff_density_rms 0.297
_refine_ls_extinction_method none
_refine_ls_goodness_of_fit_ref 1.043
_refine_ls_hydrogen_treatment mixed
_refine_ls_matrix_type full
_refine_ls_number_parameters 496
_refine_ls_number_reflns 9354
_refine_ls_number_restraints 0
_refine_ls_restrained_S_all 1.043
_refine_ls_R_factor_all 0.0653
_refine_ls_R_factor_gt 0.0460
_refine_ls_shift/su_max 0.001
_refine_ls_shift/su_mean 0.000
_refine_ls_structure_factor_coef Fsqd
_refine_ls_weighting_details 'calc w=1/[\s^2^(Fo^2^)+(0.0846P)^2^+0.6400P] where P=(Fo^2^+2Fc^2^)/3'
_refine_ls_weighting_scheme calc
_refine_ls_wR_factor_gt 0.1168
_refine_ls_wR_factor_ref 0.1327
_reflns_number_gt 7316
_reflns_number_total 9354
_reflns_threshold_expression >2sigma(I)
_cod_data_source_file b415965a.txt
_cod_data_source_block pr0053
_cod_depositor_comments
;
The following automatic conversions were performed:
'_symmetry_cell_setting' value 'Triclinic' changed to 'triclinic'
according to '/home/saulius/struct/CIF-dictionaries/cif_core.dic'
dictionary named 'cif_core.dic' version 2.4.1 from 2010-06-29.

Automatic conversion script
Id: cif_fix_enum 1527 2010-12-29 10:47:43Z saulius 
;
_cod_original_sg_symbol_H-M P-1
_cod_database_code 7008038

loop_
_symmetry_equiv_pos_as_xyz
'x, y, z'
'-x, -y, -z'

loop_
_atom_site_label
_atom_site_type_symbol
_atom_site_fract_x
_atom_site_fract_y
_atom_site_fract_z
_atom_site_U_iso_or_equiv
_atom_site_adp_type
_atom_site_occupancy
_atom_site_symmetry_multiplicity
_atom_site_calc_flag
_atom_site_refinement_flags
_atom_site_disorder_assembly
_atom_site_disorder_group
Au1 Au 0.27403(3) -0.26369(2) -0.030006(13) 0.03687(9) Uani 1 1 d . . .
Au2 Au -1.10917(3) -0.687549(18) 0.488092(13) 0.03796(10) Uani 1 1 d . . .
C1 C 0.1319(7) -0.3557(5) 0.0470(3) 0.0360(13) Uani 1 1 d . . .
C2 C 0.0250(7) -0.4023(5) 0.0816(3) 0.0367(13) Uani 1 1 d . . .
C3 C -0.1143(7) -0.4453(5) 0.1117(3) 0.0326(12) Uani 1 1 d . . .
C4 C -0.2233(6) -0.4684(5) 0.0724(3) 0.0332(12) Uani 1 1 d . . .
H4A H -0.2094 -0.4672 0.0210 0.040 Uiso 1 1 calc R . .
S1 S -0.17862(17) -0.45886(14) 0.20572(8) 0.0381(3) Uani 1 1 d . . .
C5 C -0.3586(7) -0.4942(4) 0.1169(3) 0.0321(12) Uani 1 1 d . . .
C6 C -0.3537(7) -0.4942(5) 0.1909(3) 0.0316(12) Uani 1 1 d . . .
S2 S -0.53254(18) -0.52461(14) 0.09699(9) 0.0390(4) Uani 1 1 d . . .
C7 C -0.4915(7) -0.5182(5) 0.2330(3) 0.0329(12) Uani 1 1 d . . .
C8 C -0.6023(7) -0.5347(5) 0.1885(3) 0.0359(13) Uani 1 1 d . . .
C9 C -0.7405(7) -0.5614(5) 0.2285(3) 0.0366(13) Uani 1 1 d . . .
H9A H -0.8261 -0.5750 0.2067 0.044 Uiso 1 1 calc R . .
S3 S -0.56286(18) -0.53504(14) 0.32380(9) 0.0401(4) Uani 1 1 d . . .
C10 C -0.7387(7) -0.5657(5) 0.3023(4) 0.0367(14) Uani 1 1 d . . .
C11 C -0.8593(8) -0.5927(5) 0.3594(4) 0.0403(15) Uani 1 1 d . . .
C12 C -0.9588(7) -0.6179(5) 0.4062(4) 0.0409(15) Uani 1 1 d . . .
P1 P 0.40435(19) -0.14711(13) -0.12531(9) 0.0357(3) Uani 1 1 d . . .
P2 P -1.26250(18) -0.78203(13) 0.58373(9) 0.0335(3) Uani 1 1 d . . .
C101 C 0.3980(8) -0.0106(5) -0.1134(4) 0.0452(16) Uani 1 1 d . . .
C102 C 0.5204(11) 0.0530(6) -0.1344(5) 0.066(2) Uani 1 1 d . . .
H10A H 0.6122 0.0236 -0.1527 0.079 Uiso 1 1 calc R . .
C103 C 0.5111(15) 0.1588(7) -0.1293(5) 0.082(3) Uani 1 1 d . . .
H10B H 0.5952 0.2025 -0.1443 0.099 Uiso 1 1 calc R . .
C104 C 0.3786(13) 0.1994(7) -0.1024(5) 0.072(3) Uani 1 1 d . . .
H10C H 0.3709 0.2724 -0.0993 0.086 Uiso 1 1 calc R . .
C105 C 0.2565(14) 0.1373(9) -0.0796(7) 0.101(4) Uani 1 1 d . . .
H10D H 0.1655 0.1670 -0.0607 0.121 Uiso 1 1 calc R . .
C106 C 0.2670(10) 0.0318(8) -0.0844(6) 0.079(3) Uani 1 1 d . . .
H10E H 0.1835 -0.0122 -0.0676 0.094 Uiso 1 1 calc R . .
C111 C 0.6027(7) -0.1835(5) -0.1432(3) 0.0352(13) Uani 1 1 d . . .
C112 C 0.6724(7) -0.1660(5) -0.2141(4) 0.0413(15) Uani 1 1 d . . .
H11A H 0.6148 -0.1379 -0.2564 0.050 Uiso 1 1 calc R . .
C113 C 0.8255(8) -0.1889(6) -0.2245(4) 0.0497(17) Uani 1 1 d . . .
H11B H 0.8732 -0.1763 -0.2735 0.060 Uiso 1 1 calc R . .
C114 C 0.9087(8) -0.2310(6) -0.1618(5) 0.060(2) Uani 1 1 d . . .
H11C H 1.0138 -0.2472 -0.1680 0.072 Uiso 1 1 calc R . .
C115 C 0.8396(9) -0.2485(7) -0.0921(5) 0.068(2) Uani 1 1 d . . .
H11D H 0.8971 -0.2755 -0.0497 0.082 Uiso 1 1 calc R . .
C116 C 0.6870(8) -0.2276(6) -0.0822(4) 0.0564(19) Uani 1 1 d . . .
H11E H 0.6392 -0.2437 -0.0330 0.068 Uiso 1 1 calc R . .
C121 C 0.3212(7) -0.1300(5) -0.2145(3) 0.0370(13) Uani 1 1 d . . .
C122 C 0.3056(7) -0.2235(5) -0.2356(4) 0.0443(16) Uani 1 1 d . . .
H12A H 0.3384 -0.2923 -0.2044 0.053 Uiso 1 1 calc R . .
C123 C 0.2414(8) -0.2178(6) -0.3029(4) 0.0534(18) Uani 1 1 d . . .
H12B H 0.2312 -0.2816 -0.3180 0.064 Uiso 1 1 calc R . .
C124 C 0.1937(9) -0.1160(8) -0.3463(5) 0.062(2) Uani 1 1 d . . .
H12C H 0.1515 -0.1099 -0.3923 0.075 Uiso 1 1 calc R . .
C125 C 0.2064(8) -0.0243(6) -0.3242(4) 0.0519(18) Uani 1 1 d . . .
H12D H 0.1685 0.0442 -0.3536 0.062 Uiso 1 1 calc R . .
C126 C 0.2735(8) -0.0305(6) -0.2595(4) 0.0482(16) Uani 1 1 d . . .
H12E H 0.2869 0.0341 -0.2460 0.058 Uiso 1 1 calc R . .
C201 C -1.1863(7) -0.7979(5) 0.6734(4) 0.0368(13) Uani 1 1 d . . .
C202 C -1.1599(8) -0.7048(6) 0.6914(4) 0.0505(17) Uani 1 1 d . . .
H20A H -1.1769 -0.6356 0.6567 0.061 Uiso 1 1 calc R . .
C203 C -1.1082(10) -0.7127(7) 0.7607(5) 0.068(2) Uani 1 1 d . . .
H20B H -1.0942 -0.6482 0.7742 0.082 Uiso 1 1 calc R . .
C204 C -1.0773(10) -0.8107(8) 0.8092(5) 0.068(2) Uani 1 1 d . . .
H20C H -1.0419 -0.8144 0.8564 0.081 Uiso 1 1 calc R . .
C205 C -1.0966(10) -0.9038(7) 0.7911(5) 0.064(2) Uani 1 1 d . . .
H20D H -1.0719 -0.9723 0.8250 0.076 Uiso 1 1 calc R . .
C206 C -1.1520(9) -0.8994(6) 0.7233(4) 0.0513(18) Uani 1 1 d . . .
H20E H -1.1666 -0.9646 0.7108 0.062 Uiso 1 1 calc R . .
C211 C -1.4517(7) -0.7242(5) 0.5936(3) 0.0357(13) Uani 1 1 d . . .
C212 C -1.5362(8) -0.7497(6) 0.6619(4) 0.0481(17) Uani 1 1 d . . .
H21A H -1.4925 -0.7962 0.7049 0.058 Uiso 1 1 calc R . .
C213 C -1.6827(8) -0.7085(6) 0.6679(4) 0.0524(18) Uani 1 1 d . . .
H21B H -1.7403 -0.7277 0.7146 0.063 Uiso 1 1 calc R . .
C214 C -1.7459(9) -0.6386(8) 0.6052(6) 0.069(2) Uani 1 1 d . . .
H21C H -1.8476 -0.6114 0.6087 0.083 Uiso 1 1 calc R . .
C215 C -1.6617(9) -0.6091(7) 0.5388(5) 0.066(2) Uani 1 1 d . . .
H21D H -1.7029 -0.5583 0.4968 0.079 Uiso 1 1 calc R . .
C216 C -1.5163(8) -0.6533(6) 0.5326(4) 0.0516(18) Uani 1 1 d . . .
H21E H -1.4599 -0.6345 0.4856 0.062 Uiso 1 1 calc R . .
C221 C -1.2837(7) -0.9204(5) 0.5788(3) 0.0349(13) Uani 1 1 d . . .
C222 C -1.4210(8) -0.9639(6) 0.5878(4) 0.0520(18) Uani 1 1 d . . .
H22A H -1.5096 -0.9222 0.5973 0.062 Uiso 1 1 calc R . .
C223 C -1.4300(10) -1.0720(6) 0.5827(5) 0.060(2) Uani 1 1 d . . .
H22B H -1.5252 -1.1021 0.5882 0.072 Uiso 1 1 calc R . .
C224 C -1.3041(10) -1.1318(6) 0.5702(4) 0.057(2) Uani 1 1 d . . .
H22C H -1.3108 -1.2040 0.5672 0.068 Uiso 1 1 calc R . .
C225 C -1.1683(10) -1.0889(6) 0.5619(5) 0.060(2) Uani 1 1 d . . .
H22D H -1.0799 -1.1316 0.5536 0.071 Uiso 1 1 calc R . .
C226 C -1.1570(9) -0.9830(6) 0.5654(5) 0.060(2) Uani 1 1 d . . .
H22E H -1.0611 -0.9535 0.5584 0.072 Uiso 1 1 calc R . .

loop_
_atom_site_aniso_label
_atom_site_aniso_U_11
_atom_site_aniso_U_22
_atom_site_aniso_U_33
_atom_site_aniso_U_23
_atom_site_aniso_U_13
_atom_site_aniso_U_12
Au1 0.03309(14) 0.04563(16) 0.03014(15) -0.00811(11) 0.00221(10) -0.00522(11)
Au2 0.03754(15) 0.03607(15) 0.03526(15) -0.00571(11) 0.01055(11) -0.00229(10)
C1 0.033(3) 0.045(3) 0.030(3) -0.010(3) 0.004(3) -0.006(3)
C2 0.042(3) 0.039(3) 0.030(3) -0.012(3) -0.006(3) 0.001(3)
C3 0.037(3) 0.031(3) 0.028(3) -0.007(2) 0.000(2) -0.002(2)
C4 0.037(3) 0.035(3) 0.026(3) -0.008(2) 0.003(2) -0.003(2)
S1 0.0333(8) 0.0567(10) 0.0249(7) -0.0113(7) 0.0022(6) -0.0105(7)
C5 0.038(3) 0.033(3) 0.025(3) -0.008(2) 0.005(2) -0.008(2)
C6 0.034(3) 0.034(3) 0.027(3) -0.007(2) -0.003(2) -0.005(2)
S2 0.0384(8) 0.0536(9) 0.0273(8) -0.0132(7) 0.0008(6) -0.0113(7)
C7 0.035(3) 0.036(3) 0.026(3) -0.006(2) 0.003(2) -0.008(2)
C8 0.036(3) 0.040(3) 0.030(3) -0.006(3) 0.002(2) -0.006(3)
C9 0.036(3) 0.037(3) 0.035(3) -0.007(3) 0.001(3) -0.008(3)
S3 0.0402(8) 0.0529(9) 0.0267(8) -0.0109(7) 0.0060(6) -0.0096(7)
C10 0.038(3) 0.028(3) 0.039(4) -0.003(3) 0.006(3) -0.003(2)
C11 0.044(4) 0.034(3) 0.040(4) -0.007(3) -0.002(3) 0.001(3)
C12 0.035(3) 0.039(3) 0.041(4) -0.002(3) 0.013(3) -0.006(3)
P1 0.0379(8) 0.0380(8) 0.0305(8) -0.0081(7) -0.0015(7) -0.0043(7)
P2 0.0361(8) 0.0324(8) 0.0296(8) -0.0068(6) 0.0046(6) -0.0016(6)
C101 0.056(4) 0.040(4) 0.038(4) -0.009(3) -0.012(3) 0.007(3)
C102 0.089(6) 0.046(4) 0.063(5) -0.016(4) 0.010(5) -0.021(4)
C103 0.148(10) 0.047(5) 0.056(5) -0.019(4) 0.004(6) -0.027(6)
C104 0.116(8) 0.043(4) 0.060(5) -0.019(4) -0.026(5) 0.007(5)
C105 0.103(8) 0.084(7) 0.142(11) -0.077(8) -0.052(8) 0.046(7)
C106 0.057(5) 0.085(6) 0.118(9) -0.066(6) -0.026(5) 0.012(5)
C111 0.040(3) 0.029(3) 0.036(3) -0.006(2) -0.007(3) -0.004(2)
C112 0.036(3) 0.043(4) 0.041(4) -0.005(3) -0.003(3) -0.003(3)
C113 0.048(4) 0.051(4) 0.046(4) -0.010(3) 0.012(3) -0.007(3)
C114 0.036(4) 0.061(5) 0.076(6) -0.007(4) -0.010(4) -0.005(3)
C115 0.044(4) 0.094(6) 0.051(5) 0.012(4) -0.015(4) -0.012(4)
C116 0.052(4) 0.068(5) 0.041(4) 0.004(3) -0.012(3) -0.013(4)
C121 0.032(3) 0.043(3) 0.033(3) -0.006(3) -0.002(3) -0.003(3)
C122 0.053(4) 0.043(4) 0.039(4) -0.013(3) -0.006(3) -0.003(3)
C123 0.051(4) 0.055(4) 0.057(5) -0.017(4) -0.010(4) -0.004(4)
C124 0.052(4) 0.091(6) 0.047(5) -0.025(4) -0.019(4) 0.009(4)
C125 0.047(4) 0.057(4) 0.047(4) -0.009(3) -0.013(3) 0.015(3)
C126 0.049(4) 0.048(4) 0.043(4) -0.008(3) -0.005(3) 0.004(3)
C201 0.037(3) 0.039(3) 0.036(3) -0.014(3) 0.006(3) -0.008(3)
C202 0.054(4) 0.040(4) 0.061(5) -0.018(3) -0.009(4) -0.003(3)
C203 0.070(6) 0.072(6) 0.080(6) -0.044(5) -0.030(5) 0.000(4)
C204 0.070(5) 0.078(6) 0.069(6) -0.040(5) -0.032(5) 0.012(5)
C205 0.077(6) 0.062(5) 0.052(5) -0.014(4) -0.020(4) 0.008(4)
C206 0.066(5) 0.044(4) 0.046(4) -0.015(3) -0.014(4) 0.000(3)
C211 0.041(3) 0.032(3) 0.032(3) -0.008(2) 0.004(3) 0.003(3)
C212 0.055(4) 0.051(4) 0.035(4) -0.012(3) 0.009(3) 0.003(3)
C213 0.050(4) 0.049(4) 0.055(5) -0.016(3) 0.013(4) 0.001(3)
C214 0.042(4) 0.076(6) 0.088(7) -0.028(5) 0.010(4) 0.012(4)
C215 0.052(4) 0.089(6) 0.048(5) -0.005(4) -0.007(4) 0.007(4)
C216 0.046(4) 0.066(5) 0.035(4) -0.004(3) -0.001(3) 0.008(3)
C221 0.047(4) 0.032(3) 0.024(3) -0.008(2) 0.000(3) -0.001(3)
C222 0.050(4) 0.051(4) 0.057(5) -0.020(4) 0.007(3) -0.006(3)
C223 0.070(5) 0.058(5) 0.056(5) -0.020(4) 0.002(4) -0.022(4)
C224 0.083(6) 0.036(4) 0.053(5) -0.014(3) -0.011(4) 0.003(4)
C225 0.060(5) 0.051(4) 0.071(6) -0.026(4) -0.012(4) 0.020(4)
C226 0.058(5) 0.055(5) 0.075(6) -0.033(4) -0.013(4) 0.014(4)

loop_
_atom_type_symbol
_atom_type_description
_atom_type_scat_dispersion_real
_atom_type_scat_dispersion_imag
_atom_type_scat_source
C C 0.0033 0.0016 'International Tables Vol C Tables 4.2.6.8 and 6.1.1.4'
H H 0.0000 0.0000 'International Tables Vol C Tables 4.2.6.8 and 6.1.1.4'
Au Au -2.0133 8.8022 'International Tables Vol C Tables 4.2.6.8 and 6.1.1.4'
P P 0.1023 0.0942 'International Tables Vol C Tables 4.2.6.8 and 6.1.1.4'
S S 0.1246 0.1234 'International Tables Vol C Tables 4.2.6.8 and 6.1.1.4'

loop_
_geom_angle_atom_site_label_1
_geom_angle_atom_site_label_2
_geom_angle_atom_site_label_3
_geom_angle
_geom_angle_site_symmetry_1
_geom_angle_site_symmetry_3
_geom_angle_publ_flag
C1 Au1 P1 171.65(18) . . ?
C12 Au2 P2 174.01(19) . . ?
C2 C1 Au1 165.9(6) . . ?
C1 C2 C3 170.1(6) . . ?
C4 C3 C2 126.3(5) . . ?
C4 C3 S1 111.2(4) . . ?
C2 C3 S1 122.0(4) . . ?
C3 C4 C5 112.3(5) . . ?
C6 S1 C3 91.8(3) . . ?
C6 C5 C4 114.6(5) . . ?
C6 C5 S2 112.8(4) . . ?
C4 C5 S2 132.6(4) . . ?
C5 C6 C7 112.8(5) . . ?
C5 C6 S1 110.1(4) . . ?
C7 C6 S1 137.0(5) . . ?
C5 S2 C8 90.6(3) . . ?
C6 C7 C8 111.6(5) . . ?
C6 C7 S3 137.9(5) . . ?
C8 C7 S3 110.5(4) . . ?
C9 C8 C7 113.6(5) . . ?
C9 C8 S2 134.2(5) . . ?
C7 C8 S2 112.2(4) . . ?
C10 C9 C8 112.6(6) . . ?
C7 S3 C10 91.5(3) . . ?
C9 C10 C11 127.3(6) . . ?
C9 C10 S3 111.8(5) . . ?
C11 C10 S3 120.8(5) . . ?
C12 C11 C10 178.1(7) . . ?
C11 C12 Au2 169.6(6) . . ?
C111 P1 C101 105.4(3) . . ?
C111 P1 C121 104.9(3) . . ?
C101 P1 C121 104.9(3) . . ?
C111 P1 Au1 117.4(2) . . ?
C101 P1 Au1 112.3(2) . . ?
C121 P1 Au1 110.8(2) . . ?
C211 P2 C201 104.8(3) . . ?
C211 P2 C221 105.3(3) . . ?
C201 P2 C221 105.3(3) . . ?
C211 P2 Au2 116.8(2) . . ?
C201 P2 Au2 111.1(2) . . ?
C221 P2 Au2 112.6(2) . . ?
C106 C101 C102 119.0(7) . . ?
C106 C101 P1 119.5(6) . . ?
C102 C101 P1 121.6(6) . . ?
C103 C102 C101 121.0(9) . . ?
C104 C103 C102 118.7(10) . . ?
C103 C104 C105 121.5(8) . . ?
C104 C105 C106 119.4(10) . . ?
C105 C106 C101 120.4(10) . . ?
C112 C111 C116 119.0(6) . . ?
C112 C111 P1 123.1(5) . . ?
C116 C111 P1 117.9(5) . . ?
C111 C112 C113 120.8(6) . . ?
C112 C113 C114 119.0(7) . . ?
C115 C114 C113 120.1(7) . . ?
C114 C115 C116 120.6(7) . . ?
C115 C116 C111 120.5(7) . . ?
C126 C121 C122 119.7(6) . . ?
C126 C121 P1 123.4(5) . . ?
C122 C121 P1 116.9(5) . . ?
C121 C122 C123 120.6(6) . . ?
C124 C123 C122 117.8(7) . . ?
C125 C124 C123 121.2(7) . . ?
C124 C125 C126 120.5(7) . . ?
C125 C126 C121 120.1(7) . . ?
C202 C201 C206 119.5(6) . . ?
C202 C201 P2 117.2(5) . . ?
C206 C201 P2 123.3(5) . . ?
C201 C202 C203 119.3(7) . . ?
C204 C203 C202 121.1(7) . . ?
C203 C204 C205 120.4(8) . . ?
C204 C205 C206 120.3(8) . . ?
C205 C206 C201 119.3(7) . . ?
C216 C211 C212 118.3(6) . . ?
C216 C211 P2 120.3(5) . . ?
C212 C211 P2 121.4(5) . . ?
C213 C212 C211 120.8(7) . . ?
C212 C213 C214 119.6(7) . . ?
C215 C214 C213 119.9(7) . . ?
C214 C215 C216 120.1(7) . . ?
C211 C216 C215 121.1(7) . . ?
C222 C221 C226 118.9(6) . . ?
C222 C221 P2 122.3(5) . . ?
C226 C221 P2 118.8(5) . . ?
C221 C222 C223 119.5(7) . . ?
C224 C223 C222 120.3(8) . . ?
C223 C224 C225 120.0(7) . . ?
C224 C225 C226 120.6(7) . . ?
C221 C226 C225 120.5(8) . . ?

loop_
_geom_bond_atom_site_label_1
_geom_bond_atom_site_label_2
_geom_bond_distance
_geom_bond_site_symmetry_2
_geom_bond_publ_flag
Au1 C1 2.010(6) . ?
Au1 P1 2.2758(16) . ?
Au2 C12 2.000(6) . ?
Au2 P2 2.2700(16) . ?
C1 C2 1.206(9) . ?
C2 C3 1.409(8) . ?
C3 C4 1.371(8) . ?
C3 S1 1.760(6) . ?
C4 C5 1.412(8) . ?
S1 C6 1.733(6) . ?
C5 C6 1.386(8) . ?
C5 S2 1.733(6) . ?
C6 C7 1.408(8) . ?
S2 C8 1.737(6) . ?
C7 C8 1.415(8) . ?
C7 S3 1.716(6) . ?
C8 C9 1.401(8) . ?
C9 C10 1.364(9) . ?
S3 C10 1.761(6) . ?
C10 C11 1.436(9) . ?
C11 C12 1.187(9) . ?
P1 C111 1.822(6) . ?
P1 C101 1.821(7) . ?
P1 C121 1.834(6) . ?
P2 C211 1.805(6) . ?
P2 C201 1.817(7) . ?
P2 C221 1.828(6) . ?
C101 C106 1.379(11) . ?
C101 C102 1.382(11) . ?
C102 C103 1.381(11) . ?
C103 C104 1.365(14) . ?
C104 C105 1.371(15) . ?
C105 C106 1.376(13) . ?
C111 C112 1.376(9) . ?
C111 C116 1.383(9) . ?
C112 C113 1.384(9) . ?
C113 C114 1.399(11) . ?
C114 C115 1.354(11) . ?
C115 C116 1.375(11) . ?
C121 C126 1.375(9) . ?
C121 C122 1.384(8) . ?
C122 C123 1.409(9) . ?
C123 C124 1.386(12) . ?
C124 C125 1.367(11) . ?
C125 C126 1.376(10) . ?
C201 C202 1.370(9) . ?
C201 C206 1.401(10) . ?
C202 C203 1.388(11) . ?
C203 C204 1.351(13) . ?
C204 C205 1.356(12) . ?
C205 C206 1.384(10) . ?
C211 C216 1.382(9) . ?
C211 C212 1.390(9) . ?
C212 C213 1.379(10) . ?
C213 C214 1.394(12) . ?
C214 C215 1.363(11) . ?
C215 C216 1.383(10) . ?
C221 C222 1.369(9) . ?
C221 C226 1.379(9) . ?
C222 C223 1.425(10) . ?
C223 C224 1.348(11) . ?
C224 C225 1.354(12) . ?
C225 C226 1.390(11) . ?
